data_2202434
loop_
_publ_author_name
'Daniel E. Lynch'
'Sanjeev Bagga'
'Simon Parsons'

_publ_section_title
;
 2-(2,4-Dichlorophenoxy)-<i>N</i>-(4,6-dimethylpyridin-2-yl)acetamide
;
_journal_issue 9
_journal_name_full 'Acta Crystallographica Section E'
_journal_page_first o1299
_journal_page_last o1300
_journal_paper_doi 10.1107/S1600536803016350
_journal_volume 59
_journal_year 2003
_chemical_formula_iupac 'C15 H14 Cl2 N2 O2'
_chemical_formula_moiety 'C15 H14 Cl2 N2 O2'
_chemical_formula_sum 'C15 H14 Cl2 N2 O2'
_chemical_formula_weight 325.18
_chemical_melting_point 435
_chemical_name_systematic
;
2-(2,4-Dichlorophenoxy)-N-(4,6-dimethylpyridin-2-yl)acetamide
;
_space_group_IT_number 2
_symmetry_cell_setting triclinic
_symmetry_space_group_name_Hall '-P 1'
_symmetry_space_group_name_H-M 'P -1'
_atom_sites_solution_hydrogens geom
_atom_sites_solution_primary direct
_atom_sites_solution_secondary difmap
_audit_creation_method SHELXL-97
_cell_angle_alpha 89.28(4)
_cell_angle_beta 87.08(5)
_cell_angle_gamma 68.74(4)
_cell_formula_units_Z 2
_cell_length_a 7.445(5)
_cell_length_b 8.790(6)
_cell_length_c 12.549(7)
_cell_measurement_reflns_used 22
_cell_measurement_temperature 220(2)
_cell_measurement_theta_max 16
_cell_measurement_theta_min 15
_cell_volume 764.3(9)
_computing_cell_refinement DIF4
_computing_data_collection 'DIF4 (Stoe & Cie, 1990)'
_computing_data_reduction 'REDU4 (Stoe & Cie, 1990)'
_computing_molecular_graphics 'PLATON97 (Spek, 1997)'
_computing_publication_material SHELXL97
_computing_structure_refinement 'SHELXL97 (Sheldrick, 1997)'
_computing_structure_solution 'SHELXS97 (Sheldrick, 1997)'
_diffrn_ambient_temperature 150(2)
_diffrn_measured_fraction_theta_full 0.961
_diffrn_measured_fraction_theta_max 0.961
_diffrn_measurement_device_type 'Stoe Stadi-4'
_diffrn_measurement_method \w/\q
_diffrn_radiation_monochromator graphite
_diffrn_radiation_source 'fine-focus sealed tube'
_diffrn_radiation_type MoK\a
_diffrn_radiation_wavelength 0.71073
_diffrn_reflns_av_R_equivalents 0.0185
_diffrn_reflns_av_sigmaI/netI 0.0219
_diffrn_reflns_limit_h_max 8
_diffrn_reflns_limit_h_min -8
_diffrn_reflns_limit_k_max 10
_diffrn_reflns_limit_k_min -10
_diffrn_reflns_limit_l_max 14
_diffrn_reflns_limit_l_min 0
_diffrn_reflns_number 3678
_diffrn_reflns_theta_full 24.95
_diffrn_reflns_theta_max 24.95
_diffrn_reflns_theta_min 2.94
_diffrn_standards_decay_% 3
_diffrn_standards_interval_time 60
_diffrn_standards_number 3
_exptl_absorpt_coefficient_mu 0.429
_exptl_absorpt_correction_type none
_exptl_crystal_colour colourless
_exptl_crystal_density_diffrn 1.413
_exptl_crystal_density_method 'not measured'
_exptl_crystal_description prism
_exptl_crystal_F_000 336
_exptl_crystal_size_max 0.70
_exptl_crystal_size_mid 0.47
_exptl_crystal_size_min 0.38
_refine_diff_density_max 0.203
_refine_diff_density_min -0.295
_refine_ls_extinction_method none
_refine_ls_goodness_of_fit_ref 1.047
_refine_ls_hydrogen_treatment constr
_refine_ls_matrix_type full
_refine_ls_number_parameters 196
_refine_ls_number_reflns 2570
_refine_ls_number_restraints 0
_refine_ls_restrained_S_all 1.047
_refine_ls_R_factor_all 0.0550
_refine_ls_R_factor_gt 0.0393
_refine_ls_shift/su_max <0.001
_refine_ls_shift/su_mean 0.000
_refine_ls_structure_factor_coef Fsqd
_refine_ls_weighting_details 'w = 1/[\s^2^(Fo^2^)+(0.062P)^2^+0.1634P] where P = (Fo^2^+2Fc^2^)/3'
_refine_ls_weighting_scheme calc
_refine_ls_wR_factor_gt 0.1005
_refine_ls_wR_factor_ref 0.1092
_reflns_number_gt 2032
_reflns_number_total 2570
_reflns_threshold_expression I>2\s(I)
_cod_data_source_file cf6274.cif
_cod_data_source_block I
_cod_depositor_comments
;
The following automatic conversions were performed:
'_symmetry_cell_setting' value 'Triclinic' changed to 'triclinic'
according to '/home/saulius/struct/CIF-dictionaries/cif_core.dic'
dictionary named 'cif_core.dic' version 2.4.1 from 2010-06-29.

Automatic conversion script
Id: cif_fix_enum 1527 2010-12-29 10:47:43Z saulius 

The following automatic conversions were performed:

'_symmetry_cell_setting' value 'Triclinic' changed to 'triclinic'
according to /home/saulius/struct/CIF-dictionaries/cif_core.dic
dictionary named 'cif_core.dic' version 2.4.1 from 2010-06-29.

Automatic conversion script
Id: cif_fix_values 1715 2011-07-08 13:25:40Z adriana 
;
_cod_original_cell_volume 764.4(9)
_cod_database_code 2202434
_cod_database_fobs_code 2202434

loop_
_symmetry_equiv_pos_as_xyz
'x, y, z'
'-x, -y, -z'

loop_
_atom_site_label
_atom_site_fract_x
_atom_site_fract_y
_atom_site_fract_z
_atom_site_U_iso_or_equiv
_atom_site_adp_type
_atom_site_calc_flag
_atom_site_refinement_flags
_atom_site_occupancy
_atom_site_disorder_assembly
_atom_site_disorder_group
_atom_site_type_symbol
C1 0.7680(3) 0.4768(3) 0.02870(16) 0.0350(5) Uani d . 1 . . C
C2 0.6560(3) 0.6291(3) 0.07107(16) 0.0379(5) Uani d . 1 . . C
Cl2 0.64800(11) 0.65788(8) 0.20750(5) 0.0635(2) Uani d . 1 . . Cl
C3 0.5510(3) 0.7546(3) 0.00706(17) 0.0400(5) Uani d . 1 . . C
H3 0.4745 0.8566 0.0367 0.050 Uiso calc R 1 . . H
C4 0.5601(3) 0.7281(3) -0.10125(17) 0.0383(5) Uani d . 1 . . C
Cl4 0.42869(10) 0.88715(8) -0.18233(5) 0.0579(2) Uani d . 1 . . Cl
C5 0.6701(3) 0.5784(3) -0.14543(17) 0.0446(6) Uani d . 1 . . C
H5 0.6749 0.5620 -0.2196 0.056 Uiso calc R 1 . . H
C6 0.7729(3) 0.4529(3) -0.08047(17) 0.0427(5) Uani d . 1 . . C
H6 0.8469 0.3504 -0.1104 0.060(8) Uiso calc R 1 . . H
O7 0.8631(2) 0.36317(18) 0.10017(11) 0.0456(4) Uani d . 1 . . O
C8 0.9777(3) 0.2030(3) 0.06473(17) 0.0384(5) Uani d . 1 . . C
H81 1.0773 0.2072 0.0120 0.047(6) Uiso calc R 1 . . H
H82 0.8968 0.1527 0.0309 0.047(7) Uiso calc R 1 . . H
C9 1.0706(3) 0.1029(3) 0.15923(17) 0.0365(5) Uani d . 1 . . C
O10 1.1621(3) -0.04317(19) 0.14712(13) 0.0533(5) Uani d . 1 . . O
N11 1.0458(3) 0.1869(2) 0.25137(13) 0.0365(4) Uani d . 1 . . N
H11 0.9797 0.2910 0.2473 0.046 Uiso calc R 1 . . H
C12 1.1110(3) 0.1314(3) 0.35346(16) 0.0338(5) Uani d . 1 . . C
N13 1.0269(3) 0.2445(2) 0.42800(14) 0.0381(4) Uani d . 1 . . N
C14 1.0738(3) 0.2054(3) 0.52910(17) 0.0410(5) Uani d . 1 . . C
C15 1.2042(3) 0.0543(3) 0.55577(18) 0.0455(6) Uani d . 1 . . C
H15 1.2326 0.0305 0.6276 0.048(7) Uiso calc R 1 . . H
C16 1.2938(3) -0.0629(3) 0.47775(18) 0.0418(5) Uani d . 1 . . C
C17 1.2448(3) -0.0218(3) 0.37256(17) 0.0385(5) Uani d . 1 . . C
H17 1.3011 -0.0963 0.3164 0.048 Uiso calc R 1 . . H
C18 0.9729(4) 0.3355(3) 0.6116(2) 0.0597(7) Uani d . 1 . . C
H181 1.0043 0.2913 0.6823 0.075 Uiso calc R 1 . . H
H182 0.8345 0.3720 0.6046 0.075 Uiso calc R 1 . . H
H183 1.0150 0.4271 0.6008 0.075 Uiso calc R 1 . . H
C19 1.4333(4) -0.2283(3) 0.5054(2) 0.0548(6) Uani d . 1 . . C
H191 1.3631 -0.2927 0.5375 0.069 Uiso calc R 1 . . H
H192 1.5226 -0.2169 0.5556 0.069 Uiso calc R 1 . . H
H193 1.5044 -0.2826 0.4412 0.069 Uiso calc R 1 . . H

loop_
_atom_site_aniso_label
_atom_site_aniso_U_11
_atom_site_aniso_U_22
_atom_site_aniso_U_33
_atom_site_aniso_U_12
_atom_site_aniso_U_13
_atom_site_aniso_U_23
C1 0.0377(12) 0.0342(11) 0.0317(11) -0.0107(10) -0.0064(9) 0.0035(9)
C2 0.0423(12) 0.0407(12) 0.0286(11) -0.0120(10) -0.0058(9) -0.0008(9)
Cl2 0.0839(5) 0.0523(4) 0.0327(3) 0.0032(3) -0.0157(3) -0.0074(3)
C3 0.0392(12) 0.0355(12) 0.0400(12) -0.0068(10) -0.0069(10) 0.0019(10)
C4 0.0365(12) 0.0418(12) 0.0376(11) -0.0147(10) -0.0106(9) 0.0116(10)
Cl4 0.0620(4) 0.0567(4) 0.0493(4) -0.0134(3) -0.0180(3) 0.0224(3)
C5 0.0527(14) 0.0517(14) 0.0292(11) -0.0184(12) -0.0046(10) 0.0042(10)
C6 0.0503(14) 0.0395(12) 0.0333(11) -0.0098(11) -0.0038(10) -0.0020(10)
O7 0.0599(10) 0.0331(8) 0.0318(8) -0.0011(8) -0.0127(7) 0.0004(6)
C8 0.0412(12) 0.0345(11) 0.0337(11) -0.0066(10) -0.0028(9) -0.0038(9)
C9 0.0348(11) 0.0374(12) 0.0345(11) -0.0093(10) -0.0047(9) -0.0023(9)
O10 0.0609(11) 0.0364(9) 0.0464(9) 0.0038(8) -0.0153(8) -0.0064(7)
N11 0.0429(10) 0.0301(9) 0.0319(9) -0.0073(8) -0.0051(8) 0.0014(7)
C12 0.0355(11) 0.0372(11) 0.0311(10) -0.0159(10) -0.0044(9) 0.0039(9)
N13 0.0440(11) 0.0389(10) 0.0338(10) -0.0177(9) -0.0051(8) 0.0010(8)
C14 0.0462(13) 0.0473(13) 0.0349(11) -0.0228(11) -0.0073(10) 0.0021(10)
C15 0.0486(14) 0.0593(15) 0.0343(12) -0.0255(13) -0.0098(10) 0.0073(11)
C16 0.0349(12) 0.0463(13) 0.0467(13) -0.0172(11) -0.0084(10) 0.0135(11)
C17 0.0367(12) 0.0399(12) 0.0370(12) -0.0115(10) -0.0031(9) 0.0029(9)
C18 0.0782(19) 0.0644(17) 0.0391(13) -0.0281(16) -0.0070(13) -0.0090(12)
C19 0.0472(15) 0.0581(16) 0.0546(15) -0.0128(13) -0.0153(12) 0.0198(12)

loop_
_atom_type_symbol
_atom_type_description
_atom_type_scat_dispersion_real
_atom_type_scat_dispersion_imag
_atom_type_scat_source
C C 0.0033 0.0016 'International Tables Vol C Tables 4.2.6.8 and 6.1.1.4'
H H 0.0000 0.0000 'International Tables Vol C Tables 4.2.6.8 and 6.1.1.4'
N N 0.0061 0.0033 'International Tables Vol C Tables 4.2.6.8 and 6.1.1.4'
O O 0.0106 0.0060 'International Tables Vol C Tables 4.2.6.8 and 6.1.1.4'
Cl Cl 0.1484 0.1585 'International Tables Vol C Tables 4.2.6.8 and 6.1.1.4'

loop_
_geom_angle_atom_site_label_1
_geom_angle_atom_site_label_2
_geom_angle_atom_site_label_3
_geom_angle
O7 C1 C6 125.7(2)
O7 C1 C2 115.67(19)
C6 C1 C2 118.7(2)
C3 C2 C1 121.4(2)
C3 C2 Cl2 120.06(17)
C1 C2 Cl2 118.56(18)
C2 C3 C4 118.8(2)
C2 C3 H3 120.6
C4 C3 H3 120.6
C5 C4 C3 121.1(2)
C5 C4 Cl4 120.12(18)
C3 C4 Cl4 118.79(18)
C6 C5 C4 119.7(2)
C6 C5 H5 120.2
C4 C5 H5 120.2
C5 C6 C1 120.4(2)
C5 C6 H6 119.8
C1 C6 H6 119.8
C1 O7 C8 119.76(17)
O7 C8 C9 108.97(17)
O7 C8 H81 109.9
C9 C8 H81 109.9
O7 C8 H82 109.9
C9 C8 H82 109.9
H81 C8 H82 108.3
O10 C9 N11 125.6(2)
O10 C9 C8 119.18(19)
N11 C9 C8 115.19(18)
C9 N11 C12 129.69(18)
C9 N11 H11 115.2
C12 N11 H11 115.2
N13 C12 C17 124.8(2)
N13 C12 N11 111.47(19)
C17 C12 N11 123.75(19)
C12 N13 C14 117.3(2)
N13 C14 C15 121.9(2)
N13 C14 C18 115.8(2)
C15 C14 C18 122.3(2)
C14 C15 C16 120.7(2)
C14 C15 H15 119.6
C16 C15 H15 119.6
C15 C16 C17 117.3(2)
C15 C16 C19 121.5(2)
C17 C16 C19 121.3(2)
C12 C17 C16 118.0(2)
C12 C17 H17 121.0
C16 C17 H17 121.0
C14 C18 H181 109.5
C14 C18 H182 109.5
H181 C18 H182 109.5
C14 C18 H183 109.5
H181 C18 H183 109.5
H182 C18 H183 109.5
C16 C19 H191 109.5
C16 C19 H192 109.5
H191 C19 H192 109.5
C16 C19 H193 109.5
H191 C19 H193 109.5
H192 C19 H193 109.5

loop_
_geom_bond_atom_site_label_1
_geom_bond_atom_site_label_2
_geom_bond_site_symmetry_2
_geom_bond_distance
_geom_bond_publ_flag
C1 O7 . 1.354(3) ?
C1 C6 . 1.385(3) ?
C1 C2 . 1.391(3) ?
C2 C3 . 1.374(3) ?
C2 Cl2 . 1.729(2) ?
C3 C4 . 1.376(3) ?
C3 H3 . 0.94 ?
C4 C5 . 1.379(3) ?
C4 Cl4 . 1.738(2) ?
C5 C6 . 1.377(3) ?
C5 H5 . 0.94 ?
C6 H6 . 0.94 ?
O7 C8 . 1.419(3) ?
C8 C9 . 1.508(3) ?
C8 H81 . 0.98 ?
C8 H82 . 0.98 ?
C9 O10 . 1.223(3) ?
C9 N11 . 1.348(3) ?
N11 C12 . 1.411(3) ?
N11 H11 . 0.87 ?
C12 N13 . 1.330(3) ?
C12 C17 . 1.381(3) ?
N13 C14 . 1.340(3) ?
C14 C15 . 1.380(3) ?
C14 C18 . 1.507(3) ?
C15 C16 . 1.387(3) ?
C15 H15 . 0.94 ?
C16 C17 . 1.396(3) ?
C16 C19 . 1.497(3) ?
C17 H17 . 0.94 ?
C18 H181 . 0.97 ?
C18 H182 . 0.97 ?
C18 H183 . 0.97 ?
C19 H191 . 0.97 ?
C19 H192 . 0.97 ?
C19 H193 . 0.97 ?

loop_
_geom_hbond_atom_site_label_D
_geom_hbond_atom_site_label_H
_geom_hbond_atom_site_label_A
_geom_hbond_distance_DH
_geom_hbond_distance_HA
_geom_hbond_distance_DA
_geom_hbond_angle_DHA
_geom_hbond_publ_flag
N11 H11 O7 0.87 2.07 2.552(3) 114 yes

loop_
_geom_torsion_atom_site_label_1
_geom_torsion_atom_site_label_2
_geom_torsion_atom_site_label_3
_geom_torsion_atom_site_label_4
_geom_torsion
O7 C1 C2 C3 -179.43(19)
C6 C1 C2 C3 0.1(3)
O7 C1 C2 Cl2 -0.3(3)
C6 C1 C2 Cl2 179.28(17)
C1 C2 C3 C4 -0.8(3)
Cl2 C2 C3 C4 -179.97(16)
C2 C3 C4 C5 0.8(3)
C2 C3 C4 Cl4 -179.59(16)
C3 C4 C5 C6 0.0(3)
Cl4 C4 C5 C6 -179.65(17)
C4 C5 C6 C1 -0.7(4)
O7 C1 C6 C5 -179.9(2)
C2 C1 C6 C5 0.6(3)
C6 C1 O7 C8 -0.9(3)
C2 C1 O7 C8 178.58(19)
C1 O7 C8 C9 178.64(18)
O7 C8 C9 O10 173.7(2)
O7 C8 C9 N11 -7.2(3)
O10 C9 N11 C12 -1.7(4)
C8 C9 N11 C12 179.32(19)
C9 N11 C12 N13 -168.0(2)
C9 N11 C12 C17 11.7(3)
C17 C12 N13 C14 -1.1(3)
N11 C12 N13 C14 178.64(17)
C12 N13 C14 C15 0.2(3)
C12 N13 C14 C18 -178.9(2)
N13 C14 C15 C16 0.7(3)
C18 C14 C15 C16 179.7(2)
C14 C15 C16 C17 -0.7(3)
C14 C15 C16 C19 -179.0(2)
N13 C12 C17 C16 1.1(3)
N11 C12 C17 C16 -178.60(19)
C15 C16 C17 C12 -0.2(3)
C19 C16 C17 C12 178.2(2)

loop_
_cod_related_entry_id
_cod_related_entry_database
_cod_related_entry_code
1 ChemSpider 676289
